data_7121856
loop_
_publ_author_name
'Hu, Yingyuan'
'Wang, Zhenfeng'
'Jiang, Xiaofang'
'Cai, Xinyi'
'Su, Shi-Jian'
'Huang, Fei'
'Cao, Yong'

_publ_section_title
;
 One-step synthesis of cyclic compounds towards easy room-temperature
 phosphorescence and deep blue thermally activated delayed fluorescence.
;
_journal_issue 56
_journal_name_full 'Chemical communications (Cambridge, England)'
_journal_page_first 7850
_journal_page_last 7853
_journal_paper_doi 10.1039/c8cc03833c
_journal_volume 54
_journal_year 2018
_chemical_formula_moiety 'C38 H30 N2 O6 S2'
_chemical_formula_sum 'C38 H30 N2 O6 S2'
_chemical_formula_weight 674.76
_space_group_crystal_system monoclinic
_space_group_IT_number 14
_space_group_name_Hall '-P 2ybc'
_space_group_name_H-M_alt 'P 1 21/c 1'
_symmetry_space_group_name_Hall '-P 2ybc'
_symmetry_space_group_name_H-M 'P 1 21/c 1'
_atom_sites_solution_hydrogens geom
_atom_sites_solution_primary direct
_audit_creation_date 2017-11-01
_audit_creation_method
;
Olex2 1.2
(compiled 2017.03.02 svn.r3394 for OlexSys, GUI svn.r5324)
;
_audit_update_record
;
2017-11-01 deposited with the CCDC.
2018-06-20 downloaded from the CCDC.
;
_cell_angle_alpha 90
_cell_angle_beta 100.243(4)
_cell_angle_gamma 90
_cell_formula_units_Z 2
_cell_length_a 13.5501(6)
_cell_length_b 4.9755(2)
_cell_length_c 23.1851(10)
_cell_measurement_reflns_used 3773
_cell_measurement_temperature 149.99(10)
_cell_measurement_theta_max 73.2530
_cell_measurement_theta_min 4.6620
_cell_volume 1538.19(12)
_computing_cell_refinement 'CrysAlisPro 1.171.39.8a (Rigaku OD, 2015)'
_computing_data_collection 'CrysAlisPro 1.171.39.8a (Rigaku OD, 2015)'
_computing_data_reduction 'CrysAlisPro 1.171.39.8a (Rigaku OD, 2015)'
_computing_molecular_graphics 'Olex2 (Dolomanov et al., 2009)'
_computing_publication_material 'Olex2 (Dolomanov et al., 2009)'
_computing_structure_refinement 'XL (Sheldrick, 2008)'
_computing_structure_solution 'ShelXS (Sheldrick, 2008)'
_diffrn_ambient_environment N~2~
_diffrn_ambient_temperature 149.99(10)
_diffrn_detector 'CCD plate'
_diffrn_measured_fraction_theta_full 0.995
_diffrn_measured_fraction_theta_max 0.995
_diffrn_measurement_details
;
List of Runs (angles in degrees, time in seconds):

  # Type    Start    End  Width  t~exp~   \w     \q     \k     \f   Frames
#--------------------------------------------------------------------------
  1  \w    -40.00   8.00   0.50    0.50    --    0.00 -38.00-120.00   96
  2  \w    -49.00  11.00   0.50    0.50    --    0.00 -57.00-180.00  120
  3  \w    -47.00 -21.00   0.50    0.59    --  -98.80  38.00 -90.00   52
  4  \w    -69.00 -12.00   0.50    0.59    --  -98.80  57.00 150.00  114
  5  \w     -1.00  38.00   0.50    0.59    --    5.00  72.00  30.00   78
  6  \w     65.00  90.00   0.50    0.59    --    5.00  72.00  30.00   50
  7  \w   -114.00 -50.00   0.50    0.59    --  -98.80  72.00 -90.00  128
  8  \w   -112.00  -9.00   0.50    0.59    --  -98.80  19.00   0.00  206
  9  \w   -108.00 -16.00   0.50    0.59    --  -98.80  19.00 -90.00  184
 10  \w   -113.00 -32.00   0.50    0.59    --  -98.80  72.00   0.00  162
 11  \w   -109.00 -80.00   0.50    0.59    --  -98.80  72.00 -30.00   58
 12  \w   -110.00 -85.00   0.50    0.59    --  -98.80  38.00 -90.00   50
;
_diffrn_measurement_device 'four-circle diffractometer'
_diffrn_measurement_device_type 'XtaLAB AFC12 (RCD3): Kappa single'
_diffrn_measurement_method '\w scans'
_diffrn_orient_matrix_type 'CrysAlisPro convention (1999,Acta A55,543-557)'
_diffrn_orient_matrix_UB_11 0.0973035000
_diffrn_orient_matrix_UB_12 -0.0067048000
_diffrn_orient_matrix_UB_13 0.0458532000
_diffrn_orient_matrix_UB_21 0.0619688000
_diffrn_orient_matrix_UB_22 -0.0126703000
_diffrn_orient_matrix_UB_23 -0.0495684000
_diffrn_orient_matrix_UB_31 0.0046883000
_diffrn_orient_matrix_UB_32 0.3094501000
_diffrn_orient_matrix_UB_33 -0.0010903000
_diffrn_radiation_monochromator graphite
_diffrn_radiation_probe x-ray
_diffrn_radiation_type CuK\a
_diffrn_radiation_wavelength 1.54184
_diffrn_reflns_av_R_equivalents 0.0428
_diffrn_reflns_av_unetI/netI 0.0493
_diffrn_reflns_Laue_measured_fraction_full 0.995
_diffrn_reflns_Laue_measured_fraction_max 0.995
_diffrn_reflns_limit_h_max 13
_diffrn_reflns_limit_h_min -16
_diffrn_reflns_limit_k_max 5
_diffrn_reflns_limit_k_min -3
_diffrn_reflns_limit_l_max 27
_diffrn_reflns_limit_l_min -27
_diffrn_reflns_number 5881
_diffrn_reflns_point_group_measured_fraction_full 0.995
_diffrn_reflns_point_group_measured_fraction_max 0.995
_diffrn_reflns_theta_full 67.063
_diffrn_reflns_theta_max 67.063
_diffrn_reflns_theta_min 3.314
_diffrn_source 'fine-focus sealed X-ray tube'
_diffrn_source_type 'Enhance (Cu) X-ray Source'
_exptl_absorpt_coefficient_mu 2.021
_exptl_absorpt_correction_T_max 1.00000
_exptl_absorpt_correction_T_min 0.66142
_exptl_absorpt_correction_type multi-scan
_exptl_absorpt_process_details
;
CrysAlisPro 1.171.39.8a (Rigaku Oxford Diffraction, 2015)
Empirical absorption correction using spherical harmonics,
 implemented in SCALE3 ABSPACK scaling algorithm.
;
_exptl_crystal_colour colourless
_exptl_crystal_colour_primary colourless
_exptl_crystal_density_diffrn 1.457
_exptl_crystal_description block
_exptl_crystal_F_000 704
_exptl_crystal_size_max 0.21
_exptl_crystal_size_mid 0.2
_exptl_crystal_size_min 0.19
_refine_diff_density_max 0.286
_refine_diff_density_min -0.416
_refine_diff_density_rms 0.068
_refine_ls_extinction_method none
_refine_ls_goodness_of_fit_ref 1.060
_refine_ls_hydrogen_treatment constr
_refine_ls_matrix_type full
_refine_ls_number_parameters 218
_refine_ls_number_reflns 2706
_refine_ls_number_restraints 0
_refine_ls_restrained_S_all 1.060
_refine_ls_R_factor_all 0.0435
_refine_ls_R_factor_gt 0.0411
_refine_ls_shift/su_max 0.000
_refine_ls_shift/su_mean 0.000
_refine_ls_structure_factor_coef Fsqd
_refine_ls_weighting_details 'w=1/[\s^2^(Fo^2^)+(0.0720P)^2^+0.4530P] where P=(Fo^2^+2Fc^2^)/3'
_refine_ls_weighting_scheme calc
_refine_ls_wR_factor_gt 0.1165
_refine_ls_wR_factor_ref 0.1190
_reflns_Friedel_coverage 0.000
_reflns_number_gt 2477
_reflns_number_total 2706
_reflns_threshold_expression 'I > 2\s(I)'
_cod_data_source_file c8cc03833c3.cif
_cod_data_source_block hyy-och3-1
_cod_depositor_comments 'Adding full bibliography for 7121855--7121856.cif.'
_cod_database_code 7121856
_shelx_shelxl_version_number 2016/6
_shelx_space_group_comment
;
The symmetry employed for this shelxl refinement is uniquely defined
by the following loop, which should always be used as a source of
symmetry information in preference to the above space-group names.
They are only intended as comments.
;
_reflns_odcompleteness_completeness 99.48
_reflns_odcompleteness_iscentric 1
_reflns_odcompleteness_theta 66.97
_olex2_refinement_description
;
1. Fixed Uiso
 At 1.2 times of:
  All C(H) groups
 At 1.5 times of:
  All C(H,H,H) groups
2.a Aromatic/amide H refined with riding coordinates:
 C4AA(H4AA), C(H), C3(H3), C8AA(H8AA), C9AA(H9AA), C0BA(H0BA), C2BA(H2BA),
 C3BA(H3BA), C4BA(H4BA), C8BA(H8BA), C1(H1), C0AA(H0AA)
2.b Idealised Me refined as rotating group:
 C5AA(H5AA,H5AB,H5AC)
;
_olex2_submission_special_instructions 'No special instructions were received'
_oxdiff_exptl_absorpt_empirical_details
;
Empirical correction (ABSPACK) includes:
- Absorption correction using spherical harmonics
- Frame scaling
- Detector area scaling
;
_oxdiff_exptl_absorpt_empirical_full_max 1.286
_oxdiff_exptl_absorpt_empirical_full_min 0.675

loop_
_space_group_symop_operation_xyz
'x, y, z'
'-x, y+1/2, -z+1/2'
'-x, -y, -z'
'x, -y-1/2, z-1/2'

loop_
_atom_site_label
_atom_site_type_symbol
_atom_site_fract_x
_atom_site_fract_y
_atom_site_fract_z
_atom_site_U_iso_or_equiv
_atom_site_adp_type
_atom_site_occupancy
_atom_site_site_symmetry_order
_atom_site_calc_flag
_atom_site_refinement_flags_posn
S S 0.14610(3) 0.56177(8) 0.43656(2) 0.02432(18) Uani 1 1 d .
O0AA O 0.21822(10) 0.4520(3) 0.40426(6) 0.0321(3) Uani 1 1 d .
O O 0.08443(9) 0.3872(2) 0.46398(5) 0.0301(3) Uani 1 1 d .
O1 O 0.46296(10) 0.9100(3) 0.85427(6) 0.0382(4) Uani 1 1 d .
N1AA N 0.19865(11) 1.0050(3) 0.64076(6) 0.0294(4) Uani 1 1 d .
C2AA C 0.21300(12) 0.7758(3) 0.49090(7) 0.0235(4) Uani 1 1 d .
C3AA C 0.09528(12) 1.0253(4) 0.64344(7) 0.0245(4) Uani 1 1 d .
C4AA C 0.26266(12) 1.1684(4) 0.73920(7) 0.0274(4) Uani 1 1 d .
H4AA H 0.215742 1.306465 0.732782 0.033 Uiso 1 1 calc R
C2 C 0.06705(12) 0.7798(3) 0.38888(7) 0.0236(4) Uani 1 1 d .
C C -0.04385(13) 0.9166(4) 0.69163(8) 0.0299(4) Uani 1 1 d .
H H -0.069078 0.821044 0.720284 0.036 Uiso 1 1 calc R
C3 C 0.03256(12) 1.1903(3) 0.60438(7) 0.0246(4) Uani 1 1 d .
H3 H 0.056701 1.278793 0.574395 0.030 Uiso 1 1 calc R
C8AA C 0.30224(13) 0.8908(4) 0.48160(7) 0.0270(4) Uani 1 1 d .
H8AA H 0.325686 0.862565 0.446749 0.032 Uiso 1 1 calc R
C9AA C 0.32509(13) 1.1481(4) 0.79329(7) 0.0287(4) Uani 1 1 d .
H9AA H 0.318964 1.268696 0.823102 0.034 Uiso 1 1 calc R
C0BA C 0.17608(12) 0.8153(3) 0.54250(7) 0.0247(4) Uani 1 1 d .
H0BA H 0.115494 0.738817 0.547418 0.030 Uiso 1 1 calc R
C1BA C 0.39656(13) 0.9470(4) 0.80250(7) 0.0275(4) Uani 1 1 d .
C2BA C 0.35512(13) 1.0482(4) 0.52549(8) 0.0302(4) Uani 1 1 d .
H2BA H 0.414661 1.128593 0.519904 0.036 Uiso 1 1 calc R
C3BA C 0.32104(13) 1.0887(4) 0.57782(8) 0.0286(4) Uani 1 1 d .
H3BA H 0.358056 1.194247 0.607014 0.034 Uiso 1 1 calc R
C4BA C 0.34098(13) 0.7869(4) 0.70426(7) 0.0289(4) Uani 1 1 d .
H4BA H 0.346490 0.664285 0.674723 0.035 Uiso 1 1 calc R
C6BA C 0.26851(12) 0.9880(4) 0.69454(7) 0.0257(4) Uani 1 1 d .
C7BA C 0.23147(13) 0.9716(4) 0.58682(7) 0.0248(4) Uani 1 1 d .
C8BA C 0.40496(13) 0.7689(4) 0.75788(8) 0.0303(4) Uani 1 1 d .
H8BA H 0.453945 0.635895 0.763873 0.036 Uiso 1 1 calc R
C1 C 0.05590(13) 0.8858(4) 0.68632(7) 0.0282(4) Uani 1 1 d .
H1 H 0.096944 0.770849 0.711641 0.034 Uiso 1 1 calc R
C0AA C -0.10615(13) 1.0878(4) 0.65482(7) 0.0278(4) Uani 1 1 d .
H0AA H -0.172408 1.113588 0.659153 0.033 Uiso 1 1 calc R
C5AA C 0.46568(15) 1.1136(5) 0.89741(8) 0.0389(5) Uani 1 1 d .
H5AA H 0.476868 1.284803 0.880600 0.058 Uiso 1 1 calc GR
H5AB H 0.519043 1.076794 0.929603 0.058 Uiso 1 1 calc GR
H5AC H 0.402950 1.116862 0.911203 0.058 Uiso 1 1 calc GR

loop_
_atom_site_aniso_label
_atom_site_aniso_U_11
_atom_site_aniso_U_22
_atom_site_aniso_U_33
_atom_site_aniso_U_23
_atom_site_aniso_U_13
_atom_site_aniso_U_12
S 0.0237(3) 0.0246(3) 0.0246(3) -0.00233(14) 0.00435(18) 0.00220(15)
O0AA 0.0300(7) 0.0334(7) 0.0334(7) -0.0066(5) 0.0070(6) 0.0068(5)
O 0.0323(7) 0.0259(6) 0.0317(6) 0.0011(5) 0.0051(5) -0.0003(5)
O1 0.0347(7) 0.0464(9) 0.0293(7) 0.0007(5) -0.0054(6) 0.0066(6)
N1AA 0.0206(7) 0.0458(9) 0.0216(7) -0.0006(7) 0.0033(6) 0.0015(7)
C2AA 0.0235(8) 0.0238(8) 0.0226(8) 0.0013(6) 0.0021(6) 0.0029(6)
C3AA 0.0205(8) 0.0301(9) 0.0230(8) -0.0047(7) 0.0039(6) -0.0001(7)
C4AA 0.0219(8) 0.0316(9) 0.0285(8) 0.0003(7) 0.0042(7) 0.0047(7)
C2 0.0225(8) 0.0250(8) 0.0228(8) -0.0047(6) 0.0026(6) -0.0014(7)
C 0.0289(9) 0.0364(10) 0.0249(8) 0.0033(7) 0.0062(7) -0.0057(7)
C3 0.0250(8) 0.0271(9) 0.0226(8) -0.0015(6) 0.0064(6) -0.0016(7)
C8AA 0.0248(8) 0.0343(9) 0.0227(8) 0.0030(7) 0.0064(7) 0.0018(7)
C9AA 0.0273(9) 0.0344(10) 0.0250(8) -0.0036(7) 0.0058(7) 0.0000(7)
C0BA 0.0209(8) 0.0262(9) 0.0268(8) 0.0020(7) 0.0039(6) 0.0005(7)
C1BA 0.0224(8) 0.0344(10) 0.0246(9) 0.0046(7) 0.0013(7) -0.0024(7)
C2BA 0.0235(9) 0.0381(11) 0.0295(9) 0.0032(7) 0.0062(7) -0.0037(7)
C3BA 0.0238(9) 0.0343(10) 0.0264(9) -0.0007(7) 0.0009(7) -0.0022(7)
C4BA 0.0296(9) 0.0308(9) 0.0271(8) -0.0033(7) 0.0075(7) 0.0012(7)
C6BA 0.0212(8) 0.0326(9) 0.0235(8) 0.0009(7) 0.0046(7) -0.0011(7)
C7BA 0.0227(8) 0.0293(9) 0.0223(8) 0.0012(7) 0.0036(7) 0.0040(7)
C8BA 0.0260(8) 0.0309(9) 0.0339(9) 0.0028(7) 0.0051(7) 0.0053(7)
C1 0.0277(9) 0.0307(9) 0.0254(8) 0.0010(7) 0.0022(7) 0.0007(7)
C0AA 0.0221(8) 0.0346(10) 0.0273(9) -0.0020(7) 0.0064(7) -0.0044(7)
C5AA 0.0334(10) 0.0507(12) 0.0288(9) -0.0028(8) -0.0053(8) -0.0034(9)

loop_
_atom_type_symbol
_atom_type_description
_atom_type_scat_dispersion_real
_atom_type_scat_dispersion_imag
_atom_type_scat_source
C C 0.0181 0.0091 'International Tables Vol C Tables 4.2.6.8 and 6.1.1.4'
H H 0.0000 0.0000 'International Tables Vol C Tables 4.2.6.8 and 6.1.1.4'
N N 0.0311 0.0180 'International Tables Vol C Tables 4.2.6.8 and 6.1.1.4'
O O 0.0492 0.0322 'International Tables Vol C Tables 4.2.6.8 and 6.1.1.4'
S S 0.3331 0.5567 'International Tables Vol C Tables 4.2.6.8 and 6.1.1.4'

loop_
_geom_angle_atom_site_label_1
_geom_angle_atom_site_label_2
_geom_angle_atom_site_label_3
_geom_angle
_geom_angle_site_symmetry_1
_geom_angle_site_symmetry_3
O0AA S C2AA 106.81(8) . .
O0AA S C2 107.41(8) . .
O S O0AA 120.31(8) . .
O S C2AA 108.33(8) . .
O S C2 108.28(8) . .
C2 S C2AA 104.63(8) . .
C1BA O1 C5AA 116.72(15) . .
C3AA N1AA C6BA 118.24(14) . .
C7BA N1AA C3AA 121.17(14) . .
C7BA N1AA C6BA 120.20(14) . .
C8AA C2AA S 119.14(12) . .
C8AA C2AA C0BA 122.13(15) . .
C0BA C2AA S 118.69(13) . .
C3 C3AA N1AA 120.45(15) . .
C3 C3AA C1 119.35(16) . .
C1 C3AA N1AA 120.17(16) . .
C6BA C4AA C9AA 121.55(16) . .
C3 C2 S 119.11(12) 3_576 .
C0AA C2 S 118.67(13) 3_576 .
C0AA C2 C3 122.22(15) 3_576 3_576
C0AA C C1 120.72(16) . .
C3AA C3 C2 118.73(15) . 3_576
C2BA C8AA C2AA 118.15(15) . .
C1BA C9AA C4AA 119.36(16) . .
C2AA C0BA C7BA 118.90(15) . .
O1 C1BA C9AA 124.18(16) . .
O1 C1BA C8BA 116.01(15) . .
C8BA C1BA C9AA 119.81(16) . .
C8AA C2BA C3BA 121.16(16) . .
C2BA C3BA C7BA 120.26(16) . .
C8BA C4BA C6BA 120.16(16) . .
C4AA C6BA N1AA 119.86(16) . .
C4AA C6BA C4BA 118.54(16) . .
C4BA C6BA N1AA 121.56(16) . .
C0BA C7BA N1AA 120.36(15) . .
C3BA C7BA N1AA 120.23(16) . .
C3BA C7BA C0BA 119.38(15) . .
C1BA C8BA C4BA 120.55(16) . .
C C1 C3AA 120.71(16) . .
C C0AA C2 118.18(16) . 3_576

loop_
_geom_bond_atom_site_label_1
_geom_bond_atom_site_label_2
_geom_bond_distance
_geom_bond_site_symmetry_2
S O0AA 1.4404(13) .
S O 1.4303(13) .
S C2AA 1.7711(17) .
S C2 1.7677(17) .
O1 C1BA 1.378(2) .
O1 C5AA 1.419(2) .
N1AA C3AA 1.417(2) .
N1AA C6BA 1.428(2) .
N1AA C7BA 1.410(2) .
C2AA C8AA 1.389(2) .
C2AA C0BA 1.390(2) .
C3AA C3 1.394(2) .
C3AA C1 1.394(2) .
C4AA C9AA 1.386(2) .
C4AA C6BA 1.383(2) .
C2 C3 1.394(2) 3_576
C2 C0AA 1.390(2) 3_576
C C1 1.387(3) .
C C0AA 1.382(3) .
C8AA C2BA 1.379(3) .
C9AA C1BA 1.383(3) .
C0BA C7BA 1.396(2) .
C1BA C8BA 1.382(3) .
C2BA C3BA 1.388(3) .
C3BA C7BA 1.395(2) .
C4BA C6BA 1.392(2) .
C4BA C8BA 1.386(2) .
